data_1544008
loop_
_publ_author_name
'Utko Jozef'
'Canaj Angelos B.'
'Milios Constantinos J.'
'Dobrzynska Danuta'
'Pawlus, Katarzyna'
'Miko\/lajczyk, Alicja'
'Lis, Tadeusz'

_publ_section_title
;
 Constructing anhydrous halide bridged manganese(II) clusters: Synthesis,
 structures and magnetic properties
;
_journal_name_full 'Inorganica Chimica Acta'
_journal_page_first 458
_journal_page_last 464
_journal_paper_doi 10.1016/j.ica.2013.09.017
_journal_volume 409B
_journal_year 2014
_chemical_formula_moiety 'C49 H54 Cl2 Mn2 O10'
_chemical_formula_sum 'C49 H54 Cl2 Mn2 O10'
_chemical_formula_weight 983.70
_space_group_IT_number 14
_symmetry_cell_setting monoclinic
_symmetry_space_group_name_Hall '-P 2yn'
_symmetry_space_group_name_H-M 'P 1 21/n 1'
_atom_sites_solution_hydrogens geom
_atom_sites_solution_primary direct
_atom_sites_solution_secondary difmap
_cell_angle_alpha 90.00
_cell_angle_beta 93.90(3)
_cell_angle_gamma 90.00
_cell_formula_units_Z 4
_cell_length_a 9.615(3)
_cell_length_b 25.662(8)
_cell_length_c 18.788(6)
_cell_measurement_reflns_used 33428
_cell_measurement_temperature 80(2)
_cell_measurement_theta_max 36
_cell_measurement_theta_min 2
_cell_volume 4625(3)
_computing_cell_refinement 'CrysAlis RED; Oxford-Diffraction Poland, 2003'
_computing_data_collection 'CrysAlis CCD; Oxford-Diffraction Poland, 2003'
_computing_data_reduction 'CrysAlis RED; Oxford-Diffraction Poland, 2003'
_computing_structure_refinement 'SHELXL-97 (Sheldrick, 1997)'
_computing_structure_solution 'SHELXS-97 (Sheldrick, 1990)'
_diffrn_ambient_temperature 80(2)
_diffrn_measured_fraction_theta_full 0.999
_diffrn_measured_fraction_theta_max 0.997
_diffrn_measurement_device_type 'Xcalibur with Onyx CCD'
_diffrn_measurement_method '\w and \f'
_diffrn_radiation_monochromator graphite
_diffrn_radiation_source 'fine-focus sealed tube'
_diffrn_radiation_type MoK\a
_diffrn_radiation_wavelength 0.71073
_diffrn_reflns_av_R_equivalents 0.0355
_diffrn_reflns_av_sigmaI/netI 0.0472
_diffrn_reflns_limit_h_max 15
_diffrn_reflns_limit_h_min -14
_diffrn_reflns_limit_k_max 41
_diffrn_reflns_limit_k_min -41
_diffrn_reflns_limit_l_max 23
_diffrn_reflns_limit_l_min -30
_diffrn_reflns_number 80500
_diffrn_reflns_theta_full 26.50
_diffrn_reflns_theta_max 35.08
_diffrn_reflns_theta_min 2.58
_exptl_absorpt_coefficient_mu 0.719
_exptl_absorpt_correction_T_max 0.864
_exptl_absorpt_correction_T_min 0.759
_exptl_absorpt_correction_type analytical
_exptl_absorpt_process_details '(CrysAlis RED; Oxford Diffraction, 2003)'
_exptl_crystal_colour 'pale pink'
_exptl_crystal_density_diffrn 1.413
_exptl_crystal_density_method 'not measured'
_exptl_crystal_description block
_exptl_crystal_F_000 2048
_exptl_crystal_size_max 0.44
_exptl_crystal_size_mid 0.39
_exptl_crystal_size_min 0.25
_refine_diff_density_max 0.51
_refine_diff_density_min -0.42
_refine_diff_density_rms 0.069
_refine_ls_extinction_method none
_refine_ls_goodness_of_fit_ref 1.015
_refine_ls_hydrogen_treatment constr
_refine_ls_matrix_type full
_refine_ls_number_parameters 566
_refine_ls_number_reflns 20424
_refine_ls_number_restraints 0
_refine_ls_restrained_S_all 1.015
_refine_ls_R_factor_all 0.0587
_refine_ls_R_factor_gt 0.0321
_refine_ls_shift/su_max 0.001
_refine_ls_shift/su_mean 0.000
_refine_ls_structure_factor_coef Fsqd
_refine_ls_weighting_details 'calc w=1/[\s^2^(Fo^2^)+(0.038P)^2^] where P=(Fo^2^+2Fc^2^)/3'
_refine_ls_weighting_scheme calc
_refine_ls_wR_factor_gt 0.0733
_refine_ls_wR_factor_ref 0.0789
_reflns_number_gt 14310
_reflns_number_total 20424
_reflns_threshold_expression >2sigma(I)
_cod_data_source_file ICA-2014-409B-458-464-1.txt
_cod_data_source_block 1
_cod_depositor_comments
;
The following automatic conversions were performed:

'_journal_paper_doi' value
'http://dx.doi.org/10.1016/j.ica.2013.09.017' was changed to
'10.1016/j.ica.2013.09.017'.

Automatic conversion script
Id: cif_fix_values 6433 2018-09-21 13:16:33Z andrius 
;
_cod_original_sg_symbol_H-M P2(1)/n
_cod_database_code 1544008

loop_
_symmetry_equiv_pos_as_xyz
'x, y, z'
'-x+1/2, y+1/2, -z+1/2'
'-x, -y, -z'
'x-1/2, -y-1/2, z-1/2'

loop_
_atom_site_label
_atom_site_type_symbol
_atom_site_fract_x
_atom_site_fract_y
_atom_site_fract_z
_atom_site_U_iso_or_equiv
_atom_site_adp_type
_atom_site_occupancy
_atom_site_symmetry_multiplicity
_atom_site_calc_flag
_atom_site_refinement_flags
_atom_site_disorder_assembly
_atom_site_disorder_group
Mn1 Mn 0.590274(15) 0.221932(6) 0.139384(8) 0.00964(3) Uani 1 1 d . A .
Mn2 Mn 0.613445(15) 0.230669(5) 0.330074(8) 0.00867(3) Uani 1 1 d . . .
Cl1 Cl 0.77764(3) 0.221290(10) 0.234002(13) 0.01462(5) Uani 1 1 d . . .
Cl2 Cl 0.79321(3) 0.225876(10) 0.425209(13) 0.01764(5) Uani 1 1 d . . .
O1A O 0.47389(8) 0.28708(3) 0.16816(4) 0.01435(14) Uani 1 1 d . . .
O2A O 0.52744(8) 0.29810(3) 0.28465(4) 0.01567(15) Uani 1 1 d . . .
C1 C 0.47296(10) 0.31246(4) 0.22517(5) 0.01167(18) Uani 1 1 d . . .
C2 C 0.39375(10) 0.36548(4) 0.22545(5) 0.01047(17) Uani 1 1 d . . .
C1A C 0.39338(10) 0.39387(4) 0.15305(5) 0.01171(18) Uani 1 1 d . . .
C2A C 0.34519(11) 0.36934(4) 0.08956(6) 0.0157(2) Uani 1 1 d . . .
H2A H 0.3158 0.3340 0.0906 0.019 Uiso 1 1 calc R . .
C3A C 0.33975(11) 0.39601(5) 0.02513(6) 0.0196(2) Uani 1 1 d . . .
H3A H 0.3101 0.3784 -0.0178 0.024 Uiso 1 1 calc R . .
C4A C 0.37736(11) 0.44818(5) 0.02303(6) 0.0207(2) Uani 1 1 d . . .
H4A H 0.3726 0.4664 -0.0211 0.025 Uiso 1 1 calc R . .
C5A C 0.42171(11) 0.47333(4) 0.08538(6) 0.0184(2) Uani 1 1 d . . .
H5A H 0.4462 0.5092 0.0844 0.022 Uiso 1 1 calc R . .
C6A C 0.43066(10) 0.44632(4) 0.14963(6) 0.01427(19) Uani 1 1 d . . .
H6A H 0.4628 0.4639 0.1921 0.017 Uiso 1 1 calc R . .
C1B C 0.46496(10) 0.39954(4) 0.28427(5) 0.01272(18) Uani 1 1 d . . .
C2B C 0.60864(11) 0.40821(4) 0.28385(6) 0.0188(2) Uani 1 1 d . . .
H2B H 0.6603 0.3909 0.2496 0.023 Uiso 1 1 calc R . .
C3B C 0.67672(12) 0.44160(5) 0.33256(7) 0.0251(3) Uani 1 1 d . . .
H3B H 0.7743 0.4470 0.3315 0.030 Uiso 1 1 calc R . .
C4B C 0.60254(13) 0.46712(5) 0.38286(7) 0.0263(3) Uani 1 1 d . . .
H4B H 0.6486 0.4906 0.4157 0.032 Uiso 1 1 calc R . .
C5B C 0.46154(13) 0.45820(4) 0.38480(6) 0.0216(2) Uani 1 1 d . . .
H5B H 0.4108 0.4750 0.4199 0.026 Uiso 1 1 calc R . .
C6B C 0.39271(11) 0.42466(4) 0.33571(6) 0.0157(2) Uani 1 1 d . . .
H6B H 0.2954 0.4190 0.3375 0.019 Uiso 1 1 calc R . .
C1C C 0.24127(10) 0.35365(4) 0.24182(5) 0.01079(17) Uani 1 1 d . . .
C2C C 0.20555(10) 0.31033(4) 0.28170(5) 0.01265(18) Uani 1 1 d . . .
H2C H 0.2755 0.2860 0.2973 0.015 Uiso 1 1 calc R . .
C3C C 0.06860(11) 0.30254(4) 0.29870(6) 0.0157(2) Uani 1 1 d . . .
H3C H 0.0457 0.2728 0.3256 0.019 Uiso 1 1 calc R . .
C4C C -0.03502(11) 0.33791(4) 0.27676(6) 0.0171(2) Uani 1 1 d . . .
H4C H -0.1284 0.3326 0.2887 0.021 Uiso 1 1 calc R . .
C5C C -0.00060(11) 0.38103(4) 0.23720(6) 0.0176(2) Uani 1 1 d . . .
H5C H -0.0707 0.4055 0.2221 0.021 Uiso 1 1 calc R . .
C6C C 0.13609(11) 0.38866(4) 0.21947(6) 0.01478(19) Uani 1 1 d . . .
H6C H 0.1581 0.4181 0.1918 0.018 Uiso 1 1 calc R . .
O1B O 0.47439(8) 0.16304(3) 0.18618(4) 0.01545(15) Uani 1 1 d . . .
O2B O 0.49970(7) 0.16386(3) 0.30529(4) 0.01413(14) Uani 1 1 d . . .
C3 C 0.45822(10) 0.14398(4) 0.24619(5) 0.01065(17) Uani 1 1 d . . .
C4 C 0.37865(10) 0.09110(4) 0.24976(5) 0.00938(17) Uani 1 1 d . . .
C1D C 0.37221(10) 0.06406(4) 0.17637(5) 0.01083(17) Uani 1 1 d . . .
C2D C 0.43174(10) 0.01537(4) 0.16600(5) 0.01385(19) Uani 1 1 d . . .
H2D H 0.4801 -0.0019 0.2050 0.017 Uiso 1 1 calc R . .
C3D C 0.42128(11) -0.00835(4) 0.09910(6) 0.0192(2) Uani 1 1 d . . .
H3D H 0.4637 -0.0413 0.0927 0.023 Uiso 1 1 calc R . .
C4D C 0.34960(11) 0.01576(5) 0.04198(6) 0.0193(2) Uani 1 1 d . . .
H4D H 0.3428 -0.0004 -0.0036 0.023 Uiso 1 1 calc R . .
C5D C 0.28756(11) 0.06396(4) 0.05180(5) 0.0174(2) Uani 1 1 d . . .
H5D H 0.2371 0.0806 0.0129 0.021 Uiso 1 1 calc R . .
C6D C 0.29907(10) 0.08778(4) 0.11802(5) 0.01351(19) Uani 1 1 d . . .
H6D H 0.2566 0.1208 0.1240 0.016 Uiso 1 1 calc R . .
C1E C 0.45716(10) 0.05721(4) 0.30650(5) 0.01014(17) Uani 1 1 d . . .
C2E C 0.38910(10) 0.02845(4) 0.35616(5) 0.01224(18) Uani 1 1 d . . .
H2E H 0.2909 0.0314 0.3578 0.015 Uiso 1 1 calc R . .
C3E C 0.46317(11) -0.00468(4) 0.40363(5) 0.01505(19) Uani 1 1 d . . .
H3E H 0.4151 -0.0241 0.4373 0.018 Uiso 1 1 calc R . .
C4E C 0.60595(11) -0.00949(4) 0.40214(6) 0.0164(2) Uani 1 1 d . . .
H4E H 0.6562 -0.0322 0.4344 0.020 Uiso 1 1 calc R . .
C5E C 0.67539(11) 0.01922(4) 0.35299(6) 0.0170(2) Uani 1 1 d . . .
H5E H 0.7736 0.0162 0.3516 0.020 Uiso 1 1 calc R . .
C6E C 0.60189(10) 0.05230(4) 0.30604(5) 0.01406(19) Uani 1 1 d . . .
H6E H 0.6506 0.0720 0.2729 0.017 Uiso 1 1 calc R . .
C1F C 0.22786(10) 0.10174(4) 0.27013(5) 0.01005(17) Uani 1 1 d . . .
C2F C 0.12228(10) 0.06669(4) 0.24845(5) 0.01314(18) Uani 1 1 d . . .
H2F H 0.1432 0.0380 0.2191 0.016 Uiso 1 1 calc R . .
C3F C -0.01294(10) 0.07298(4) 0.26906(6) 0.01429(19) Uani 1 1 d . . .
H3F H -0.0832 0.0486 0.2540 0.017 Uiso 1 1 calc R . .
C4F C -0.04518(11) 0.11484(4) 0.31153(6) 0.01545(19) Uani 1 1 d . . .
H4F H -0.1373 0.1193 0.3258 0.019 Uiso 1 1 calc R . .
C5F C 0.05830(11) 0.15000(4) 0.33290(6) 0.0177(2) Uani 1 1 d . . .
H5F H 0.0365 0.1789 0.3616 0.021 Uiso 1 1 calc R . .
C6F C 0.19386(11) 0.14361(4) 0.31294(6) 0.0155(2) Uani 1 1 d . . .
H6F H 0.2639 0.1679 0.3286 0.019 Uiso 1 1 calc R . .
O10 O 0.45520(8) 0.20698(3) 0.03966(4) 0.01612(15) Uani 1 1 d . . .
H1O H 0.4021 0.2304 0.0194 0.024 Uiso 1 1 d R . .
C10 C 0.52248(12) 0.17807(5) -0.01381(6) 0.0232(2) Uani 1 1 d . . .
H10A H 0.5862 0.2011 -0.0386 0.028 Uiso 1 1 calc R . .
H10B H 0.4520 0.1639 -0.0496 0.028 Uiso 1 1 calc R . .
C20 C 0.60258(12) 0.13458(5) 0.02256(6) 0.0217(2) Uani 1 1 d . . .
H20A H 0.5379 0.1102 0.0444 0.026 Uiso 1 1 calc R . .
H20B H 0.6547 0.1151 -0.0125 0.026 Uiso 1 1 calc R . .
O20 O 0.69739(8) 0.15646(3) 0.07652(4) 0.01553(15) Uani 1 1 d . . .
C30 C 0.77670(13) 0.11687(5) 0.11442(6) 0.0238(2) Uani 1 1 d . . .
H30A H 0.8405 0.1331 0.1508 0.036 Uiso 1 1 calc R . .
H30B H 0.8305 0.0972 0.0810 0.036 Uiso 1 1 calc R . .
H30C H 0.7134 0.0932 0.1374 0.036 Uiso 1 1 calc R . .
O30 O 0.71773(8) 0.27129(3) 0.07325(4) 0.01484(15) Uani 1 1 d . . .
H30 H 0.8004 0.2605 0.0666 0.022 Uiso 1 1 d R A .
C40 C 0.72830(18) 0.32777(7) 0.07841(9) 0.0147(4) Uiso 0.590(3) 1 d P A 1
H40A H 0.6425 0.3417 0.0977 0.018 Uiso 0.590(3) 1 calc PR A 1
H40B H 0.8079 0.3369 0.1123 0.018 Uiso 0.590(3) 1 calc PR A 1
C40Z C 0.66359(12) 0.30756(4) 0.02173(6) 0.0174(6) Uiso 0.410(3) 1 d P A 2
H40C H 0.5720 0.3197 0.0362 0.021 Uiso 0.410(3) 1 calc PR A 2
H40D H 0.6470 0.2891 -0.0243 0.021 Uiso 0.410(3) 1 calc PR A 2
C50 C 0.74746(12) 0.35221(4) 0.01019(6) 0.0228(2) Uani 1 1 d R . .
H50A H 0.6663 0.3441 -0.0228 0.027 Uiso 0.59 1 d P . .
H50B H 0.7515 0.3903 0.0170 0.027 Uiso 0.59 1 d P . .
H50C H 0.7711 0.3700 0.0559 0.027 Uiso 0.41 1 d P . .
H50D H 0.6951 0.3769 -0.0222 0.027 Uiso 0.41 1 d P . .
O40 O 0.87073(9) 0.33563(3) -0.02108(5) 0.02445(19) Uani 1 1 d . A .
C60 C 0.99079(13) 0.36631(5) -0.00244(7) 0.0250(3) Uani 1 1 d . . .
H60A H 1.0707 0.3522 -0.0258 0.038 Uiso 1 1 calc R A .
H60B H 1.0105 0.3656 0.0494 0.038 Uiso 1 1 calc R . .
H60C H 0.9739 0.4023 -0.0181 0.038 Uiso 1 1 calc R . .
O50 O 0.45097(7) 0.24811(3) 0.40756(4) 0.01331(14) Uani 1 1 d . . .
H50 H 0.4227 0.2232 0.4336 0.020 Uiso 1 1 d R . .
C70 C 0.43412(12) 0.29690(4) 0.44313(6) 0.0163(2) Uani 1 1 d . . .
H70A H 0.3356 0.3006 0.4545 0.020 Uiso 1 1 calc R . .
H70B H 0.4556 0.3256 0.4104 0.020 Uiso 1 1 calc R . .
C80 C 0.52576(11) 0.30205(4) 0.51069(6) 0.0166(2) Uani 1 1 d . . .
H80A H 0.6243 0.2961 0.5007 0.020 Uiso 1 1 calc R . .
H80B H 0.5176 0.3376 0.5304 0.020 Uiso 1 1 calc R . .
O60 O 0.48351(8) 0.26468(3) 0.56083(4) 0.01767(15) Uani 1 1 d . . .
C90 C 0.57495(13) 0.26223(5) 0.62365(6) 0.0247(2) Uani 1 1 d . . .
H90A H 0.6696 0.2543 0.6106 0.037 Uiso 1 1 calc R . .
H90B H 0.5433 0.2349 0.6552 0.037 Uiso 1 1 calc R . .
H90C H 0.5748 0.2959 0.6484 0.037 Uiso 1 1 calc R . .

loop_
_atom_site_aniso_label
_atom_site_aniso_U_11
_atom_site_aniso_U_22
_atom_site_aniso_U_33
_atom_site_aniso_U_23
_atom_site_aniso_U_13
_atom_site_aniso_U_12
Mn1 0.01101(7) 0.00954(6) 0.00858(7) 0.00067(5) 0.00207(5) 0.00000(5)
Mn2 0.00882(7) 0.00801(6) 0.00904(7) 0.00029(5) -0.00038(5) -0.00005(5)
Cl1 0.01033(10) 0.02187(12) 0.01170(11) 0.00042(9) 0.00106(8) 0.00033(9)
Cl2 0.01308(11) 0.02642(13) 0.01282(11) -0.00451(9) -0.00351(9) 0.00385(9)
O1A 0.0156(4) 0.0119(3) 0.0157(4) -0.0011(3) 0.0021(3) 0.0024(3)
O2A 0.0196(4) 0.0142(3) 0.0134(4) 0.0037(3) 0.0025(3) 0.0060(3)
C1 0.0104(4) 0.0102(4) 0.0148(5) 0.0030(3) 0.0037(3) 0.0006(3)
C2 0.0112(4) 0.0089(4) 0.0112(4) 0.0016(3) 0.0006(3) 0.0013(3)
C1A 0.0097(4) 0.0117(4) 0.0139(5) 0.0032(3) 0.0021(3) 0.0022(3)
C2A 0.0158(5) 0.0156(5) 0.0155(5) 0.0019(4) 0.0004(4) 0.0008(4)
C3A 0.0181(5) 0.0281(6) 0.0126(5) 0.0031(4) 0.0009(4) 0.0019(4)
C4A 0.0147(5) 0.0287(6) 0.0191(5) 0.0119(4) 0.0048(4) 0.0027(4)
C5A 0.0145(5) 0.0167(5) 0.0247(6) 0.0097(4) 0.0057(4) 0.0009(4)
C6A 0.0128(5) 0.0124(4) 0.0179(5) 0.0031(4) 0.0031(4) 0.0010(3)
C1B 0.0138(5) 0.0098(4) 0.0140(5) 0.0023(3) -0.0025(4) 0.0015(3)
C2B 0.0132(5) 0.0178(5) 0.0249(6) 0.0017(4) -0.0027(4) -0.0001(4)
C3B 0.0180(6) 0.0236(6) 0.0320(7) 0.0031(5) -0.0111(5) -0.0029(4)
C4B 0.0318(7) 0.0167(5) 0.0276(6) -0.0005(5) -0.0173(5) -0.0013(5)
C5B 0.0304(6) 0.0161(5) 0.0172(5) -0.0025(4) -0.0050(5) 0.0029(4)
C6B 0.0188(5) 0.0127(4) 0.0151(5) -0.0002(4) -0.0015(4) 0.0025(4)
C1C 0.0115(4) 0.0108(4) 0.0102(4) -0.0009(3) 0.0014(3) 0.0006(3)
C2C 0.0144(5) 0.0117(4) 0.0118(4) 0.0011(3) 0.0000(4) 0.0005(3)
C3C 0.0163(5) 0.0163(5) 0.0145(5) 0.0007(4) 0.0022(4) -0.0030(4)
C4C 0.0127(5) 0.0204(5) 0.0186(5) -0.0014(4) 0.0038(4) -0.0021(4)
C5C 0.0130(5) 0.0173(5) 0.0227(6) 0.0006(4) 0.0013(4) 0.0033(4)
C6C 0.0136(5) 0.0127(4) 0.0183(5) 0.0025(4) 0.0021(4) 0.0016(4)
O1B 0.0196(4) 0.0146(3) 0.0120(3) 0.0035(3) 0.0000(3) -0.0057(3)
O2B 0.0171(4) 0.0130(3) 0.0125(3) -0.0028(3) 0.0022(3) -0.0058(3)
C3 0.0087(4) 0.0100(4) 0.0134(4) -0.0003(3) 0.0015(3) -0.0005(3)
C4 0.0101(4) 0.0083(4) 0.0097(4) -0.0001(3) 0.0007(3) -0.0016(3)
C1D 0.0110(4) 0.0110(4) 0.0105(4) -0.0012(3) 0.0013(3) -0.0020(3)
C2D 0.0128(5) 0.0142(4) 0.0144(5) -0.0018(4) -0.0004(4) 0.0001(4)
C3D 0.0170(5) 0.0198(5) 0.0205(5) -0.0089(4) 0.0004(4) 0.0029(4)
C4D 0.0174(5) 0.0263(6) 0.0141(5) -0.0083(4) 0.0007(4) -0.0002(4)
C5D 0.0178(5) 0.0229(5) 0.0110(5) -0.0010(4) -0.0018(4) -0.0015(4)
C6D 0.0140(5) 0.0142(4) 0.0123(5) -0.0002(3) 0.0002(4) -0.0004(4)
C1E 0.0117(4) 0.0096(4) 0.0089(4) -0.0011(3) -0.0003(3) -0.0011(3)
C2E 0.0118(4) 0.0122(4) 0.0127(5) 0.0009(3) 0.0007(4) -0.0012(3)
C3E 0.0167(5) 0.0142(5) 0.0141(5) 0.0037(4) 0.0007(4) -0.0024(4)
C4E 0.0174(5) 0.0161(5) 0.0152(5) 0.0036(4) -0.0033(4) 0.0006(4)
C5E 0.0112(5) 0.0215(5) 0.0179(5) 0.0031(4) -0.0015(4) 0.0001(4)
C6E 0.0117(5) 0.0176(5) 0.0129(5) 0.0029(4) 0.0006(4) -0.0020(4)
C1F 0.0108(4) 0.0096(4) 0.0098(4) 0.0014(3) 0.0005(3) -0.0005(3)
C2F 0.0131(5) 0.0110(4) 0.0153(5) -0.0014(3) 0.0010(4) -0.0007(3)
C3F 0.0118(5) 0.0135(4) 0.0174(5) 0.0006(4) -0.0006(4) -0.0025(3)
C4F 0.0114(5) 0.0170(5) 0.0180(5) 0.0011(4) 0.0015(4) 0.0020(4)
C5F 0.0154(5) 0.0156(5) 0.0223(5) -0.0054(4) 0.0026(4) 0.0027(4)
C6F 0.0141(5) 0.0136(4) 0.0188(5) -0.0050(4) 0.0005(4) -0.0018(4)
O10 0.0163(4) 0.0211(4) 0.0108(3) 0.0010(3) 0.0002(3) 0.0015(3)
C10 0.0203(6) 0.0377(7) 0.0117(5) -0.0071(5) 0.0014(4) 0.0015(5)
C20 0.0198(6) 0.0240(6) 0.0213(6) -0.0096(4) 0.0021(4) -0.0018(4)
O20 0.0178(4) 0.0146(3) 0.0141(4) -0.0014(3) 0.0007(3) 0.0019(3)
C30 0.0290(6) 0.0191(5) 0.0235(6) 0.0023(4) 0.0034(5) 0.0099(5)
O30 0.0146(4) 0.0136(3) 0.0169(4) 0.0040(3) 0.0052(3) 0.0010(3)
C50 0.0279(6) 0.0139(5) 0.0283(6) 0.0022(4) 0.0154(5) 0.0030(4)
O40 0.0265(4) 0.0138(4) 0.0354(5) -0.0064(3) 0.0201(4) -0.0057(3)
C60 0.0254(6) 0.0216(6) 0.0286(6) -0.0070(5) 0.0056(5) -0.0030(5)
O50 0.0168(4) 0.0109(3) 0.0126(3) 0.0016(3) 0.0044(3) 0.0006(3)
C70 0.0207(5) 0.0145(5) 0.0143(5) 0.0000(4) 0.0045(4) 0.0052(4)
C80 0.0192(5) 0.0160(5) 0.0153(5) -0.0014(4) 0.0058(4) -0.0017(4)
O60 0.0162(4) 0.0253(4) 0.0114(4) 0.0031(3) 0.0000(3) -0.0033(3)
C90 0.0200(6) 0.0378(7) 0.0160(5) 0.0022(5) -0.0015(4) 0.0001(5)

loop_
_atom_type_symbol
_atom_type_description
_atom_type_scat_dispersion_real
_atom_type_scat_dispersion_imag
_atom_type_scat_source
C C 0.0033 0.0016 'International Tables Vol C Tables 4.2.6.8 and 6.1.1.4'
H H 0.0000 0.0000 'International Tables Vol C Tables 4.2.6.8 and 6.1.1.4'
O O 0.0106 0.0060 'International Tables Vol C Tables 4.2.6.8 and 6.1.1.4'
Cl Cl 0.1484 0.1585 'International Tables Vol C Tables 4.2.6.8 and 6.1.1.4'
Mn Mn 0.3368 0.7283 'International Tables Vol C Tables 4.2.6.8 and 6.1.1.4'

loop_
_geom_angle_atom_site_label_1
_geom_angle_atom_site_label_2
_geom_angle_atom_site_label_3
_geom_angle
_geom_angle_site_symmetry_1
_geom_angle_site_symmetry_3
O1A Mn1 O1B 99.06(4) . .
O1A Mn1 O30 90.80(4) . .
O1B Mn1 O30 168.08(3) . .
O1A Mn1 O10 93.61(3) . .
O1B Mn1 O10 86.16(3) . .
O30 Mn1 O10 86.55(4) . .
O1A Mn1 O20 164.49(3) . .
O1B Mn1 O20 87.64(4) . .
O30 Mn1 O20 81.20(4) . .
O10 Mn1 O20 72.78(3) . .
O1A Mn1 Cl1 101.37(3) . .
O1B Mn1 Cl1 94.38(3) . .
O30 Mn1 Cl1 90.19(3) . .
O10 Mn1 Cl1 164.72(2) . .
O20 Mn1 Cl1 91.97(3) . .
O2B Mn2 O2A 114.10(4) . .
O2B Mn2 O50 86.04(3) . .
O2A Mn2 O50 79.96(3) . .
O2B Mn2 Cl2 117.85(3) . .
O2A Mn2 Cl2 126.48(3) . .
O50 Mn2 Cl2 91.42(3) . .
O2B Mn2 Cl1 96.21(3) . .
O2A Mn2 Cl1 92.12(3) . .
O50 Mn2 Cl1 171.99(2) . .
Cl2 Mn2 Cl1 94.29(3) . .
Mn1 Cl1 Mn2 93.11(3) . .
C1 O1A Mn1 131.86(7) . .
C1 O2A Mn2 137.75(7) . .
O1A C1 O2A 125.48(9) . .
O1A C1 C2 119.19(9) . .
O2A C1 C2 115.28(9) . .
C1B C2 C1A 109.91(8) . .
C1B C2 C1C 110.55(8) . .
C1A C2 C1C 108.80(8) . .
C1B C2 C1 107.79(8) . .
C1A C2 C1 112.39(8) . .
C1C C2 C1 107.38(8) . .
C6A C1A C2A 117.76(9) . .
C6A C1A C2 120.72(9) . .
C2A C1A C2 121.32(9) . .
C3A C2A C1A 120.81(10) . .
C3A C2A H2A 119.6 . .
C1A C2A H2A 119.6 . .
C4A C3A C2A 120.37(11) . .
C4A C3A H3A 119.8 . .
C2A C3A H3A 119.8 . .
C5A C4A C3A 119.56(10) . .
C5A C4A H4A 120.2 . .
C3A C4A H4A 120.2 . .
C4A C5A C6A 120.11(10) . .
C4A C5A H5A 119.9 . .
C6A C5A H5A 119.9 . .
C5A C6A C1A 121.35(10) . .
C5A C6A H6A 119.3 . .
C1A C6A H6A 119.3 . .
C6B C1B C2B 118.12(10) . .
C6B C1B C2 123.16(9) . .
C2B C1B C2 118.62(9) . .
C3B C2B C1B 121.12(11) . .
C3B C2B H2B 119.4 . .
C1B C2B H2B 119.4 . .
C2B C3B C4B 120.04(11) . .
C2B C3B H3B 120.0 . .
C4B C3B H3B 120.0 . .
C5B C4B C3B 119.49(11) . .
C5B C4B H4B 120.3 . .
C3B C4B H4B 120.3 . .
C4B C5B C6B 120.56(11) . .
C4B C5B H5B 119.7 . .
C6B C5B H5B 119.7 . .
C1B C6B C5B 120.65(10) . .
C1B C6B H6B 119.7 . .
C5B C6B H6B 119.7 . .
C6C C1C C2C 118.30(9) . .
C6C C1C C2 119.37(9) . .
C2C C1C C2 122.24(9) . .
C3C C2C C1C 120.60(9) . .
C3C C2C H2C 119.7 . .
C1C C2C H2C 119.7 . .
C4C C3C C2C 120.61(10) . .
C4C C3C H3C 119.7 . .
C2C C3C H3C 119.7 . .
C5C C4C C3C 119.22(10) . .
C5C C4C H4C 120.4 . .
C3C C4C H4C 120.4 . .
C4C C5C C6C 120.31(10) . .
C4C C5C H5C 119.8 . .
C6C C5C H5C 119.8 . .
C5C C6C C1C 120.95(9) . .
C5C C6C H6C 119.5 . .
C1C C6C H6C 119.5 . .
C3 O1B Mn1 139.50(7) . .
C3 O2B Mn2 131.57(6) . .
O1B C3 O2B 125.81(9) . .
O1B C3 C4 118.08(9) . .
O2B C3 C4 116.11(8) . .
C1E C4 C1D 110.76(8) . .
C1E C4 C1F 110.67(8) . .
C1D C4 C1F 108.61(8) . .
C1E C4 C3 107.65(8) . .
C1D C4 C3 110.05(8) . .
C1F C4 C3 109.09(7) . .
C2D C1D C6D 117.99(9) . .
C2D C1D C4 122.48(9) . .
C6D C1D C4 119.48(9) . .
C1D C2D C3D 120.82(10) . .
C1D C2D H2D 119.6 . .
C3D C2D H2D 119.6 . .
C4D C3D C2D 120.42(10) . .
C4D C3D H3D 119.8 . .
C2D C3D H3D 119.8 . .
C3D C4D C5D 119.41(10) . .
C3D C4D H4D 120.3 . .
C5D C4D H4D 120.3 . .
C6D C5D C4D 120.21(10) . .
C6D C5D H5D 119.9 . .
C4D C5D H5D 119.9 . .
C5D C6D C1D 121.13(10) . .
C5D C6D H6D 119.4 . .
C1D C6D H6D 119.4 . .
C2E C1E C6E 118.13(9) . .
C2E C1E C4 122.44(9) . .
C6E C1E C4 119.32(8) . .
C1E C2E C3E 120.74(9) . .
C1E C2E H2E 119.6 . .
C3E C2E H2E 119.6 . .
C4E C3E C2E 120.51(9) . .
C4E C3E H3E 119.7 . .
C2E C3E H3E 119.7 . .
C3E C4E C5E 119.35(10) . .
C3E C4E H4E 120.3 . .
C5E C4E H4E 120.3 . .
C6E C5E C4E 120.15(10) . .
C6E C5E H5E 119.9 . .
C4E C5E H5E 119.9 . .
C5E C6E C1E 121.12(9) . .
C5E C6E H6E 119.4 . .
C1E C6E H6E 119.4 . .
C6F C1F C2F 118.06(9) . .
C6F C1F C4 122.59(9) . .
C2F C1F C4 119.25(8) . .
C3F C2F C1F 121.26(9) . .
C3F C2F H2F 119.4 . .
C1F C2F H2F 119.4 . .
C4F C3F C2F 120.01(9) . .
C4F C3F H3F 120.0 . .
C2F C3F H3F 120.0 . .
C5F C4F C3F 119.24(9) . .
C5F C4F H4F 120.4 . .
C3F C4F H4F 120.4 . .
C4F C5F C6F 120.93(10) . .
C4F C5F H5F 119.5 . .
C6F C5F H5F 119.5 . .
C5F C6F C1F 120.50(10) . .
C5F C6F H6F 119.8 . .
C1F C6F H6F 119.8 . .
C10 O10 Mn1 114.22(7) . .
C10 O10 H1O 109.5 . .
Mn1 O10 H1O 122.9 . .
O10 C10 C20 107.95(9) . .
O10 C10 H10A 110.1 . .
C20 C10 H10A 110.1 . .
O10 C10 H10B 110.1 . .
C20 C10 H10B 110.1 . .
H10A C10 H10B 108.4 . .
O20 C20 C10 108.33(9) . .
O20 C20 H20A 110.0 . .
C10 C20 H20A 110.0 . .
O20 C20 H20B 110.0 . .
C10 C20 H20B 110.0 . .
H20A C20 H20B 108.4 . .
C30 O20 C20 111.49(9) . .
C30 O20 Mn1 119.87(7) . .
C20 O20 Mn1 111.05(6) . .
O20 C30 H30A 109.5 . .
O20 C30 H30B 109.5 . .
H30A C30 H30B 109.5 . .
O20 C30 H30C 109.5 . .
H30A C30 H30C 109.5 . .
H30B C30 H30C 109.5 . .
C40Z O30 C40 53.98(9) . .
C40Z O30 Mn1 124.78(6) . .
C40 O30 Mn1 125.01(8) . .
C40Z O30 H30 114.4 . .
C40 O30 H30 105.7 . .
Mn1 O30 H30 116.9 . .
C50 C40 O30 112.60(12) . .
C50 C40 H40A 109.1 . .
O30 C40 H40A 109.1 . .
C50 C40 H40B 109.1 . .
O30 C40 H40B 109.1 . .
H40A C40 H40B 107.8 . .
O30 C40Z C50 116.52(6) . .
O30 C40Z H40C 108.2 . .
C50 C40Z H40C 108.2 . .
O30 C40Z H40D 108.2 . .
C50 C40Z H40D 108.2 . .
H40C C40Z H40D 107.3 . .
O40 C50 C40Z 108.53(5) . .
O40 C50 C40 113.26(11) . .
O40 C50 H50A 108.9 . .
C40 C50 H50A 108.8 . .
O40 C50 H50B 108.8 . .
C40 C50 H50B 108.7 . .
H50A C50 H50B 108.2 . .
O40 C50 H50C 110.4 . .
C40Z C50 H50C 109.8 . .
H50A C50 H50C 140.5 . .
O40 C50 H50D 109.8 . .
C40Z C50 H50D 109.8 . .
H50C C50 H50D 108.5 . .
C60 O40 C50 114.70(9) . .
O40 C60 H60A 109.5 . .
O40 C60 H60B 109.5 . .
H60A C60 H60B 109.5 . .
O40 C60 H60C 109.5 . .
H60A C60 H60C 109.5 . .
H60B C60 H60C 109.5 . .
C70 O50 Mn2 125.48(6) . .
C70 O50 H50 109.5 . .
Mn2 O50 H50 118.7 . .
O50 C70 C80 113.13(9) . .
O50 C70 H70A 109.0 . .
C80 C70 H70A 109.0 . .
O50 C70 H70B 109.0 . .
C80 C70 H70B 109.0 . .
H70A C70 H70B 107.8 . .
O60 C80 C70 108.84(9) . .
O60 C80 H80A 109.9 . .
C70 C80 H80A 109.9 . .
O60 C80 H80B 109.9 . .
C70 C80 H80B 109.9 . .
H80A C80 H80B 108.3 . .
C80 O60 C90 112.99(9) . .
O60 C90 H90A 109.5 . .
O60 C90 H90B 109.5 . .
H90A C90 H90B 109.5 . .
O60 C90 H90C 109.5 . .
H90A C90 H90C 109.5 . .
H90B C90 H90C 109.5 . .

loop_
_geom_bond_atom_site_label_1
_geom_bond_atom_site_label_2
_geom_bond_distance
_geom_bond_site_symmetry_2
Mn1 O1A 2.1028(8) .
Mn1 O1B 2.1051(8) .
Mn1 O30 2.2039(9) .
Mn1 O10 2.2391(11) .
Mn1 O20 2.3333(9) .
Mn1 Cl1 2.4434(9) .
Mn2 O2B 2.0696(9) .
Mn2 O2A 2.0762(9) .
Mn2 O50 2.2515(10) .
Mn2 Cl2 2.4036(9) .
Mn2 Cl1 2.4892(9) .
O1A C1 1.2542(12) .
O2A C1 1.2566(13) .
C1 C2 1.5596(14) .
C2 C1B 1.5332(15) .
C2 C1A 1.5429(14) .
C2 C1C 1.5484(14) .
C1A C6A 1.3955(14) .
C1A C2A 1.3993(15) .
C2A C3A 1.3885(15) .
C2A H2A 0.9500 .
C3A C4A 1.3881(17) .
C3A H3A 0.9500 .
C4A C5A 1.3794(17) .
C4A H4A 0.9500 .
C5A C6A 1.3896(15) .
C5A H5A 0.9500 .
C6A H6A 0.9500 .
C1B C6B 1.3870(14) .
C1B C2B 1.3999(15) .
C2B C3B 1.3853(16) .
C2B H2B 0.9500 .
C3B C4B 1.3866(18) .
C3B H3B 0.9500 .
C4B C5B 1.3778(18) .
C4B H4B 0.9500 .
C5B C6B 1.3952(16) .
C5B H5B 0.9500 .
C6B H6B 0.9500 .
C1C C6C 1.3959(14) .
C1C C2C 1.3964(14) .
C2C C3C 1.3903(14) .
C2C H2C 0.9500 .
C3C C4C 1.3894(15) .
C3C H3C 0.9500 .
C4C C5C 1.3857(15) .
C4C H4C 0.9500 .
C5C C6C 1.3914(15) .
C5C H5C 0.9500 .
C6C H6C 0.9500 .
O1B C3 1.2485(12) .
O2B C3 1.2617(12) .
C3 C4 1.5614(13) .
C4 C1E 1.5341(14) .
C4 C1D 1.5410(14) .
C4 C1F 1.5487(14) .
C1D C2D 1.3937(14) .
C1D C6D 1.4007(15) .
C2D C3D 1.3941(15) .
C2D H2D 0.9500 .
C3D C4D 1.3816(16) .
C3D H3D 0.9500 .
C4D C5D 1.3910(16) .
C4D H4D 0.9500 .
C5D C6D 1.3839(15) .
C5D H5D 0.9500 .
C6D H6D 0.9500 .
C1E C2E 1.3880(13) .
C1E C6E 1.3979(14) .
C2E C3E 1.3925(14) .
C2E H2E 0.9500 .
C3E C4E 1.3806(15) .
C3E H3E 0.9500 .
C4E C5E 1.3876(15) .
C4E H4E 0.9500 .
C5E C6E 1.3833(15) .
C5E H5E 0.9500 .
C6E H6E 0.9500 .
C1F C6F 1.3942(14) .
C1F C2F 1.3961(14) .
C2F C3F 1.3910(14) .
C2F H2F 0.9500 .
C3F C4F 1.3857(15) .
C3F H3F 0.9500 .
C4F C5F 1.3824(15) .
C4F H4F 0.9500 .
C5F C6F 1.3903(15) .
C5F H5F 0.9500 .
C6F H6F 0.9500 .
O10 C10 1.4375(13) .
O10 H1O 0.8600 .
C10 C20 1.4947(17) .
C10 H10A 0.9900 .
C10 H10B 0.9900 .
C20 O20 1.4311(14) .
C20 H20A 0.9900 .
C20 H20B 0.9900 .
O20 C30 1.4307(14) .
C30 H30A 0.9800 .
C30 H30B 0.9800 .
C30 H30C 0.9800 .
O30 C40Z 1.4162(14) .
O30 C40 1.4555(19) .
O30 H30 0.8596 .
C40 C50 1.450(2) .
C40 H40A 0.9900 .
C40 H40B 0.9900 .
C40Z C50 1.4261 .
C40Z H40C 0.9900 .
C40Z H40D 0.9900 .
C50 O40 1.4233(13) .
C50 H50A 0.9854 .
C50 H50B 0.9863 .
C50 H50C 0.9850 .
C50 H50D 0.9918 .
O40 C60 1.4213(15) .
C60 H60A 0.9800 .
C60 H60B 0.9800 .
C60 H60C 0.9800 .
O50 C70 1.4335(13) .
O50 H50 0.8600 .
C70 C80 1.5009(16) .
C70 H70A 0.9900 .
C70 H70B 0.9900 .
C80 O60 1.4228(13) .
C80 H80A 0.9900 .
C80 H80B 0.9900 .
O60 C90 1.4243(15) .
C90 H90A 0.9800 .
C90 H90B 0.9800 .
C90 H90C 0.9800 .

loop_
_geom_hbond_atom_site_label_D
_geom_hbond_atom_site_label_H
_geom_hbond_atom_site_label_A
_geom_hbond_distance_DH
_geom_hbond_distance_HA
_geom_hbond_distance_DA
_geom_hbond_angle_DHA
_geom_hbond_site_symmetry_A
O10 H1O Cl2 0.86 2.29 3.0924(11) 155.7 4_565
O30 H30 O60 0.86 1.88 2.7420(13) 174.8 4_665
O50 H50 O40 0.86 1.82 2.6741(12) 171.9 4_566
C5F H5F Cl2 0.95 2.95 3.7278(14) 139.5 1_455
C3A H3A Cl2 0.95 2.88 3.6596(15) 139.6 4_565
C70 H70B O2A 0.99 2.60 3.1678(16) 116.2 .

loop_
_geom_torsion_atom_site_label_1
_geom_torsion_atom_site_label_2
_geom_torsion_atom_site_label_3
_geom_torsion_atom_site_label_4
_geom_torsion
_geom_torsion_site_symmetry_1
_geom_torsion_site_symmetry_2
_geom_torsion_site_symmetry_3
_geom_torsion_site_symmetry_4
O1A C1 C2 C1B -151.98(9) . . . .
O2A C1 C2 C1B 30.37(11) . . . .
O1A C1 C2 C1A -30.72(12) . . . .
O2A C1 C2 C1A 151.63(9) . . . .
O1A C1 C2 C1C 88.90(10) . . . .
O2A C1 C2 C1C -88.76(10) . . . .
C1B C2 C1A C6A -10.81(12) . . . .
C1C C2 C1A C6A 110.37(10) . . . .
C1 C2 C1A C6A -130.84(10) . . . .
C1B C2 C1A C2A 174.44(9) . . . .
C1C C2 C1A C2A -64.39(11) . . . .
C1 C2 C1A C2A 54.40(12) . . . .
C6A C1A C2A C3A 2.30(15) . . . .
C2 C1A C2A C3A 177.21(9) . . . .
C1A C2A C3A C4A -2.37(16) . . . .
C2A C3A C4A C5A 0.68(16) . . . .
C3A C4A C5A C6A 1.00(16) . . . .
C4A C5A C6A C1A -1.03(15) . . . .
C2A C1A C6A C5A -0.61(15) . . . .
C2 C1A C6A C5A -175.55(9) . . . .
C1A C2 C1B C6B 107.56(10) . . . .
C1C C2 C1B C6B -12.57(13) . . . .
C1 C2 C1B C6B -129.65(10) . . . .
C1A C2 C1B C2B -68.68(11) . . . .
C1C C2 C1B C2B 171.20(9) . . . .
C1 C2 C1B C2B 54.11(11) . . . .
C6B C1B C2B C3B -1.09(16) . . . .
C2 C1B C2B C3B 175.34(10) . . . .
C1B C2B C3B C4B -0.01(17) . . . .
C2B C3B C4B C5B 1.25(18) . . . .
C3B C4B C5B C6B -1.38(17) . . . .
C2B C1B C6B C5B 0.96(15) . . . .
C2 C1B C6B C5B -175.29(9) . . . .
C4B C5B C6B C1B 0.26(16) . . . .
C1B C2 C1C C6C 86.96(11) . . . .
C1A C2 C1C C6C -33.82(12) . . . .
C1 C2 C1C C6C -155.70(9) . . . .
C1B C2 C1C C2C -89.56(11) . . . .
C1A C2 C1C C2C 149.65(9) . . . .
C1 C2 C1C C2C 27.77(12) . . . .
C6C C1C C2C C3C -0.17(15) . . . .
C2 C1C C2C C3C 176.39(9) . . . .
C1C C2C C3C C4C -0.46(15) . . . .
C2C C3C C4C C5C 0.43(16) . . . .
C3C C4C C5C C6C 0.24(16) . . . .
C4C C5C C6C C1C -0.88(16) . . . .
C2C C1C C6C C5C 0.84(15) . . . .
C2 C1C C6C C5C -175.83(9) . . . .
O1B C3 C4 C1E 137.66(9) . . . .
O2B C3 C4 C1E -42.90(11) . . . .
O1B C3 C4 C1D 16.86(12) . . . .
O2B C3 C4 C1D -163.69(8) . . . .
O1B C3 C4 C1F -102.21(10) . . . .
O2B C3 C4 C1F 77.24(11) . . . .
C1E C4 C1D C2D -0.10(12) . . . .
C1F C4 C1D C2D -121.83(10) . . . .
C3 C4 C1D C2D 118.82(10) . . . .
C1E C4 C1D C6D 177.09(8) . . . .
C1F C4 C1D C6D 55.37(11) . . . .
C3 C4 C1D C6D -63.99(11) . . . .
C6D C1D C2D C3D 1.43(14) . . . .
C4 C1D C2D C3D 178.66(9) . . . .
C1D C2D C3D C4D -0.99(16) . . . .
C2D C3D C4D C5D -0.13(16) . . . .
C3D C4D C5D C6D 0.77(16) . . . .
C4D C5D C6D C1D -0.31(15) . . . .
C2D C1D C6D C5D -0.78(14) . . . .
C4 C1D C6D C5D -178.10(9) . . . .
C1D C4 C1E C2E -103.17(10) . . . .
C1F C4 C1E C2E 17.34(12) . . . .
C3 C4 C1E C2E 136.47(9) . . . .
C1D C4 C1E C6E 72.87(11) . . . .
C1F C4 C1E C6E -166.62(8) . . . .
C3 C4 C1E C6E -47.49(11) . . . .
C6E C1E C2E C3E -0.60(14) . . . .
C4 C1E C2E C3E 175.49(9) . . . .
C1E C2E C3E C4E 0.02(15) . . . .
C2E C3E C4E C5E 0.29(16) . . . .
C3E C4E C5E C6E 0.00(16) . . . .
C4E C5E C6E C1E -0.60(16) . . . .
C2E C1E C6E C5E 0.89(15) . . . .
C4 C1E C6E C5E -175.32(9) . . . .
C1E C4 C1F C6F 87.78(11) . . . .
C1D C4 C1F C6F -150.44(9) . . . .
C3 C4 C1F C6F -30.48(12) . . . .
C1E C4 C1F C2F -88.50(11) . . . .
C1D C4 C1F C2F 33.28(12) . . . .
C3 C4 C1F C2F 153.24(9) . . . .
C6F C1F C2F C3F -0.32(15) . . . .
C4 C1F C2F C3F 176.13(9) . . . .
C1F C2F C3F C4F 0.44(15) . . . .
C2F C3F C4F C5F 0.02(16) . . . .
C3F C4F C5F C6F -0.60(17) . . . .
C4F C5F C6F C1F 0.72(17) . . . .
C2F C1F C6F C5F -0.26(15) . . . .
C4 C1F C6F C5F -176.58(9) . . . .
O10 C10 C20 O20 -56.44(12) . . . .
C10 C20 O20 C30 179.21(8) . . . .
C40Z O30 C40 C50 -36.58(9) . . . .
C40 O30 C40Z C50 38.69(9) . . . .
O30 C40Z C50 O40 66.82(8) . . . .
O30 C40Z C50 C40 -38.91(10) . . . .
O30 C40 C50 O40 -60.27(16) . . . .
O30 C40 C50 C40Z 36.32(8) . . . .
C40Z C50 O40 C60 -148.31(8) . . . .
C40 C50 O40 C60 -90.46(13) . . . .
O50 C70 C80 O60 -65.53(11) . . . .
C70 C80 O60 C90 172.84(9) . . . .
